data_4063948
loop_
_publ_author_name
'Dyer, Hellen'
'Picot, Alexandre'
'Vendier, Laure'
'Auffrant, Audrey'
'Le Floch, Pascal'
'Sabo-Etienne, Sylviane'

_publ_section_title
;
 Tridentate and Tetradentate Iminophosphorane-Based Ruthenium Complexes in
 Catalytic Transfer Hydrogenation of Ketones
;
_journal_issue 6
_journal_name_full Organometallics
_journal_page_first 1478
_journal_paper_doi 10.1021/om101058m
_journal_volume 30
_journal_year 2011
_chemical_absolute_configuration ad
_chemical_compound_source 'synthesis as described'
_chemical_formula_moiety 'C52 H48 Cl1 N2 P4 Ru1'
_chemical_formula_sum 'C52 H48 Cl N2 P4 Ru'
_chemical_formula_weight 961.32
_chemical_name_systematic
;
 ?
;
_space_group_IT_number 152
_symmetry_cell_setting trigonal
_symmetry_Int_Tables_number 152
_symmetry_space_group_name_Hall 'P 31 2"'
_symmetry_space_group_name_H-M 'P 31 2 1'
_atom_sites_solution_hydrogens geom
_atom_sites_solution_primary direct
_atom_sites_solution_secondary difmap
_cell_angle_alpha 90
_cell_angle_beta 90
_cell_angle_gamma 120
_cell_formula_units_Z 6
_cell_length_a 14.3828(4)
_cell_length_b 14.3828(4)
_cell_length_c 41.675(3)
_cell_measurement_reflns_used 9969
_cell_measurement_temperature 110(2)
_cell_measurement_theta_max 22.63
_cell_measurement_theta_min 2.55
_cell_measurement_wavelength 0.71073
_cell_volume 7466.1(6)
_computing_cell_refinement 'Bruker SMART'
_computing_data_collection 'Bruker SMART'
_computing_data_reduction 'Bruker SMART'
_computing_molecular_graphics 'Ortep-3 for Windows (Farrugia, 1997)'
_computing_publication_material 'WinGX publication routines (Farrugia, 1999)'
_computing_structure_refinement 'SHELXL-97 (Sheldrick, 2008)'
_computing_structure_solution 'Bruker SHELXTL'
_diffrn_ambient_temperature 110
_diffrn_measured_fraction_theta_full 0.998
_diffrn_measured_fraction_theta_max 0.998
_diffrn_measurement_device_type 'Bruker Kappa APEX II'
_diffrn_measurement_method \w-\f
_diffrn_radiation_monochromator graphite
_diffrn_radiation_source 'fine-focus sealed tube'
_diffrn_radiation_type MoK\a
_diffrn_radiation_wavelength 0.71073
_diffrn_reflns_av_R_equivalents 0.0624
_diffrn_reflns_av_unetI/netI 0.0361
_diffrn_reflns_limit_h_max 15
_diffrn_reflns_limit_h_min -15
_diffrn_reflns_limit_k_max 15
_diffrn_reflns_limit_k_min -15
_diffrn_reflns_limit_l_max 45
_diffrn_reflns_limit_l_min -45
_diffrn_reflns_number 60901
_diffrn_reflns_theta_full 22.99
_diffrn_reflns_theta_max 22.99
_diffrn_reflns_theta_min 1.71
_diffrn_standards_decay_% 0
_diffrn_standards_interval_count 0
_diffrn_standards_interval_time 0
_diffrn_standards_number 0
_exptl_absorpt_coefficient_mu 0.532
_exptl_absorpt_correction_T_max 0.975
_exptl_absorpt_correction_T_min 0.889
_exptl_absorpt_correction_type multi-scan
_exptl_absorpt_process_details
;
        [c.f. r.h. blessing, acta cryst. (1995), a51, 33-38]
;
_exptl_crystal_colour yellow
_exptl_crystal_density_diffrn 1.283
_exptl_crystal_density_method 'not measured'
_exptl_crystal_description parallelepiped
_exptl_crystal_F_000 2970
_exptl_crystal_size_max 0.15
_exptl_crystal_size_mid 0.1
_exptl_crystal_size_min 0.02
_refine_diff_density_max 0.626
_refine_diff_density_min -0.91
_refine_diff_density_rms 0.084
_refine_ls_abs_structure_details 'Flack H D (1983), Acta Cryst. A39, 876-881'
_refine_ls_abs_structure_Flack 0.07(4)
_refine_ls_extinction_method none
_refine_ls_goodness_of_fit_ref 1.148
_refine_ls_hydrogen_treatment constr
_refine_ls_matrix_type full
_refine_ls_number_parameters 541
_refine_ls_number_reflns 6922
_refine_ls_number_restraints 0
_refine_ls_restrained_S_all 1.148
_refine_ls_R_factor_all 0.0517
_refine_ls_R_factor_gt 0.0482
_refine_ls_shift/su_max 0.003
_refine_ls_shift/su_mean 0
_refine_ls_structure_factor_coef Fsqd
_refine_ls_weighting_details 'calc w=1/[\s^2^(Fo^2^)+(0.0471P)^2^+20.3466P] where P=(Fo^2^+2Fc^2^)/3'
_refine_ls_weighting_scheme calc
_refine_ls_wR_factor_gt 0.1159
_refine_ls_wR_factor_ref 0.1175
_reflns_number_gt 6568
_reflns_number_total 6922
_reflns_threshold_expression >2\s(I)
_cod_data_source_file om101058m_si_002.cif
_cod_data_source_block complex6
_cod_original_cell_volume 7466.0(6)
_cod_original_sg_symbol_Hall 'P 31 2"''
_cod_database_code 4063948

loop_
_symmetry_equiv_pos_as_xyz
'x, y, z'
'-y, x-y, z+1/3'
'-x+y, -x, z+2/3'
'x-y, -y, -z+2/3'
'-x, -x+y, -z+1/3'
'y, x, -z'

loop_
_atom_site_label
_atom_site_type_symbol
_atom_site_fract_x
_atom_site_fract_y
_atom_site_fract_z
_atom_site_U_iso_or_equiv
_atom_site_adp_type
_atom_site_occupancy
_atom_site_symmetry_multiplicity
_atom_site_calc_flag
_atom_site_refinement_flags
C1 C 0.2794(5) 0.7671(5) 0.76001(16) 0.0280(16) Uani 1 1 d .
H1A H 0.2503 0.7743 0.7808 0.034 Uiso 1 1 calc R
H1B H 0.3401 0.8382 0.7539 0.034 Uiso 1 1 calc R
N1 N 0.2135(4) 0.6685(4) 0.70208(11) 0.0248(13) Uani 1 1 d .
N2 N 0.2916(4) 0.5733(4) 0.66479(11) 0.0269(12) Uani 1 1 d .
C4 C 0.4234(5) 0.4882(6) 0.67268(14) 0.0271(15) Uani 1 1 d .
H4A H 0.4969 0.5342 0.6642 0.032 Uiso 1 1 calc R
H4B H 0.4079 0.413 0.6726 0.032 Uiso 1 1 calc R
C5 C 0.4501(5) 0.7444(5) 0.78748(15) 0.0286(15) Uani 1 1 d .
C6 C 0.5230(6) 0.8509(6) 0.78070(17) 0.0341(17) Uani 1 1 d .
H6 H 0.5076 0.8873 0.7644 0.041 Uiso 1 1 calc R
C7 C 0.6173(6) 0.9040(6) 0.79750(18) 0.0392(19) Uani 1 1 d .
H7 H 0.6666 0.9768 0.7924 0.047 Uiso 1 1 calc R
C8 C 0.6427(6) 0.8553(6) 0.82143(16) 0.0349(17) Uani 1 1 d .
H8 H 0.7076 0.8941 0.8332 0.042 Uiso 1 1 calc R
C9 C 0.5714(5) 0.7479(6) 0.82813(15) 0.0295(16) Uani 1 1 d .
H9 H 0.5885 0.712 0.8442 0.035 Uiso 1 1 calc R
C10 C 0.4746(5) 0.6924(6) 0.81131(14) 0.0252(15) Uani 1 1 d .
H10 H 0.4257 0.6192 0.8161 0.03 Uiso 1 1 calc R
C11 C 0.2362(5) 0.5753(6) 0.79476(15) 0.0303(16) Uani 1 1 d .
C12 C 0.2264(5) 0.6147(6) 0.82441(15) 0.0356(17) Uani 1 1 d .
H12 H 0.2642 0.6899 0.8281 0.043 Uiso 1 1 calc R
C13 C 0.1623(6) 0.5458(8) 0.84858(18) 0.045(2) Uani 1 1 d .
H13 H 0.1576 0.5728 0.8689 0.054 Uiso 1 1 calc R
C14 C 0.1049(6) 0.4354(8) 0.8421(2) 0.053(2) Uani 1 1 d .
H14 H 0.0589 0.3871 0.8581 0.063 Uiso 1 1 calc R
C15 C 0.1142(5) 0.3969(6) 0.81348(19) 0.0393(19) Uani 1 1 d .
H15 H 0.0752 0.3218 0.8095 0.047 Uiso 1 1 calc R
C16 C 0.1796(5) 0.4653(6) 0.79004(17) 0.0316(17) Uani 1 1 d .
H16 H 0.1862 0.4367 0.7702 0.038 Uiso 1 1 calc R
C17 C 0.0521(5) 0.6248(6) 0.75079(16) 0.0292(16) Uani 1 1 d .
C18 C 0.0101(6) 0.6581(7) 0.77533(19) 0.043(2) Uani 1 1 d .
H18 H 0.0436 0.7312 0.7817 0.051 Uiso 1 1 calc R
C19 C -0.0844(6) 0.5788(8) 0.79030(19) 0.048(2) Uani 1 1 d .
H19 H -0.1168 0.5992 0.8066 0.057 Uiso 1 1 calc R
C20 C -0.1303(6) 0.4734(8) 0.7819(2) 0.050(2) Uani 1 1 d .
H20 H -0.1933 0.4211 0.7925 0.061 Uiso 1 1 calc R
C21 C -0.0864(6) 0.4431(7) 0.75839(18) 0.046(2) Uani 1 1 d .
H21 H -0.1186 0.3696 0.7525 0.055 Uiso 1 1 calc R
C22 C 0.0061(5) 0.5193(6) 0.74269(16) 0.0353(17) Uani 1 1 d .
H22 H 0.037 0.4976 0.7263 0.042 Uiso 1 1 calc R
C23 C 0.1663(6) 0.8311(6) 0.71525(16) 0.0312(16) Uani 1 1 d .
C24 C 0.0709(7) 0.8351(7) 0.7158(2) 0.049(2) Uani 1 1 d .
H24 H 0.0082 0.7791 0.7256 0.059 Uiso 1 1 calc R
C25 C 0.0695(8) 0.9214(8) 0.7020(2) 0.068(3) Uani 1 1 d .
H25 H 0.0056 0.9255 0.703 0.082 Uiso 1 1 calc R
C26 C 0.1575(8) 1.0013(7) 0.6868(2) 0.063(3) Uani 1 1 d .
H26 H 0.1539 1.0595 0.6774 0.075 Uiso 1 1 calc R
C27 C 0.2524(8) 0.9979(7) 0.6852(2) 0.060(3) Uani 1 1 d .
H27 H 0.3142 1.0528 0.6747 0.072 Uiso 1 1 calc R
C28 C 0.2529(6) 0.9117(6) 0.69946(19) 0.045(2) Uani 1 1 d .
H28 H 0.3169 0.9079 0.6983 0.054 Uiso 1 1 calc R
C29 C 0.2211(5) 0.3657(5) 0.63677(16) 0.0290(15) Uani 1 1 d .
C30 C 0.1181(6) 0.3486(6) 0.63601(18) 0.0431(19) Uani 1 1 d .
H30 H 0.1038 0.4034 0.6426 0.052 Uiso 1 1 calc R
C31 C 0.0347(7) 0.2494(7) 0.6255(2) 0.060(3) Uani 1 1 d .
H31 H -0.0364 0.2374 0.6242 0.072 Uiso 1 1 calc R
C32 C 0.0548(7) 0.1715(7) 0.6171(3) 0.065(3) Uani 1 1 d .
H32 H -0.0026 0.1046 0.6099 0.078 Uiso 1 1 calc R
C33 C 0.1576(7) 0.1861(7) 0.6188(2) 0.060(3) Uani 1 1 d .
H33 H 0.1694 0.1284 0.6138 0.072 Uiso 1 1 calc R
C34 C 0.2430(6) 0.2846(6) 0.62786(18) 0.0385(19) Uani 1 1 d .
H34 H 0.3144 0.2969 0.628 0.046 Uiso 1 1 calc R
C35 C 0.3933(5) 0.5620(6) 0.61010(16) 0.0304(16) Uani 1 1 d .
C36 C 0.3650(5) 0.5122(6) 0.58027(17) 0.0349(17) Uani 1 1 d .
H36 H 0.311 0.4388 0.5785 0.042 Uiso 1 1 calc R
C37 C 0.4166(8) 0.5711(7) 0.55323(19) 0.067(3) Uani 1 1 d .
H37 H 0.3984 0.5381 0.5327 0.081 Uiso 1 1 calc R
C38 C 0.4957(7) 0.6792(8) 0.5561(2) 0.074(3) Uani 1 1 d .
H38 H 0.5318 0.7192 0.5375 0.089 Uiso 1 1 calc R
C39 C 0.5215(6) 0.7285(7) 0.58607(19) 0.055(2) Uani 1 1 d .
H39 H 0.5731 0.8027 0.5878 0.066 Uiso 1 1 calc R
C40 C 0.4742(6) 0.6718(6) 0.61218(18) 0.0407(19) Uani 1 1 d .
H40 H 0.4947 0.7052 0.6326 0.049 Uiso 1 1 calc R
C41 C 0.3594(5) 0.4049(5) 0.73832(16) 0.0239(15) Uani 1 1 d .
C42 C 0.2779(6) 0.3074(5) 0.72719(19) 0.0379(19) Uani 1 1 d .
H42 H 0.2548 0.301 0.7055 0.045 Uiso 1 1 calc R
C43 C 0.2292(6) 0.2182(6) 0.7475(2) 0.052(2) Uani 1 1 d .
H43 H 0.1759 0.1509 0.7393 0.063 Uiso 1 1 calc R
C44 C 0.2574(6) 0.2267(7) 0.7793(2) 0.048(2) Uani 1 1 d .
H44 H 0.2216 0.1673 0.7935 0.058 Uiso 1 1 calc R
C45 C 0.3381(7) 0.3228(6) 0.7898(2) 0.045(2) Uani 1 1 d .
H45 H 0.3605 0.3291 0.8115 0.054 Uiso 1 1 calc R
C46 C 0.3891(6) 0.4123(6) 0.76998(17) 0.0320(17) Uani 1 1 d .
H46 H 0.4444 0.4785 0.7783 0.038 Uiso 1 1 calc R
C47 C 0.5585(5) 0.5906(5) 0.72627(14) 0.0219(15) Uani 1 1 d .
C48 C 0.6136(5) 0.5347(5) 0.72414(15) 0.0262(16) Uani 1 1 d .
H48 H 0.5779 0.4629 0.7164 0.031 Uiso 1 1 calc R
C49 C 0.7218(5) 0.5837(6) 0.73333(17) 0.0347(18) Uani 1 1 d .
H49 H 0.7605 0.5464 0.7312 0.042 Uiso 1 1 calc R
C50 C 0.7709(5) 0.6860(6) 0.74538(17) 0.0335(17) Uani 1 1 d .
H50 H 0.8436 0.7185 0.7521 0.04 Uiso 1 1 calc R
C51 C 0.7188(5) 0.7418(6) 0.74790(16) 0.0326(18) Uani 1 1 d .
H51 H 0.7544 0.8127 0.7563 0.039 Uiso 1 1 calc R
C52 C 0.6113(5) 0.6936(5) 0.73797(16) 0.0285(16) Uani 1 1 d .
H52 H 0.5745 0.733 0.7394 0.034 Uiso 1 1 calc R
C2 C 0.1671(5) 0.6378(6) 0.67085(16) 0.0338(17) Uani 1 1 d .
H2A H 0.1463 0.6896 0.6628 0.041 Uiso 1 1 calc R
H2B H 0.1022 0.5656 0.6716 0.041 Uiso 1 1 calc R
C3 C 0.2505(6) 0.6368(6) 0.64933(15) 0.0354(17) Uani 1 1 d .
H3A H 0.2184 0.605 0.6283 0.043 Uiso 1 1 calc R
H3B H 0.3098 0.7111 0.6457 0.043 Uiso 1 1 calc R
P1 P 0.32621(13) 0.66591(13) 0.76351(4) 0.0251(4) Uani 1 1 d .
P2 P 0.17691(14) 0.71891(14) 0.72969(4) 0.0279(4) Uani 1 1 d .
P3 P 0.32880(13) 0.49991(14) 0.64731(4) 0.0257(4) Uani 1 1 d .
P4 P 0.41613(13) 0.52962(14) 0.71493(4) 0.0234(4) Uani 1 1 d .
Cl1 Cl 0.47584(10) 0.80501(10) 0.69487(3) 0.0151(3) Uani 1 1 d .
Ru1 Ru 0.32143(4) 0.61187(4) 0.713664(11) 0.02185(14) Uani 1 1 d .

loop_
_atom_site_aniso_label
_atom_site_aniso_U_11
_atom_site_aniso_U_22
_atom_site_aniso_U_33
_atom_site_aniso_U_23
_atom_site_aniso_U_13
_atom_site_aniso_U_12
C1 0.029(4) 0.028(4) 0.037(4) 0.001(3) -0.001(3) 0.020(3)
N1 0.023(3) 0.039(3) 0.020(3) 0.011(2) 0.005(2) 0.022(3)
N2 0.029(3) 0.032(3) 0.021(3) 0.000(2) -0.004(2) 0.016(3)
C4 0.025(4) 0.039(4) 0.021(3) 0.001(3) 0.001(3) 0.019(3)
C5 0.026(3) 0.029(4) 0.035(4) -0.005(3) -0.001(3) 0.017(3)
C6 0.034(4) 0.032(4) 0.040(4) 0.002(3) -0.007(3) 0.018(4)
C7 0.041(5) 0.027(4) 0.045(5) -0.007(4) -0.008(4) 0.014(4)
C8 0.035(4) 0.033(4) 0.040(4) -0.009(4) -0.004(3) 0.019(4)
C9 0.031(4) 0.047(5) 0.024(4) -0.008(3) 0.002(3) 0.029(4)
C10 0.022(3) 0.035(4) 0.023(3) 0.006(3) 0.005(3) 0.018(3)
C11 0.027(4) 0.046(5) 0.026(4) 0.004(3) -0.002(3) 0.024(4)
C12 0.032(4) 0.052(5) 0.034(4) 0.019(4) 0.008(3) 0.029(4)
C13 0.035(4) 0.080(7) 0.032(4) 0.014(4) 0.007(3) 0.038(5)
C14 0.027(4) 0.076(7) 0.048(6) 0.028(5) 0.002(4) 0.021(5)
C15 0.026(4) 0.045(5) 0.047(5) 0.020(4) 0.002(4) 0.018(4)
C16 0.023(4) 0.039(4) 0.032(4) 0.005(3) -0.006(3) 0.015(3)
C17 0.023(4) 0.042(5) 0.028(4) 0.000(3) -0.006(3) 0.021(3)
C18 0.028(4) 0.060(5) 0.052(5) -0.006(4) -0.002(4) 0.031(4)
C19 0.039(5) 0.087(7) 0.035(4) 0.007(5) 0.011(4) 0.045(5)
C20 0.034(4) 0.065(6) 0.056(5) 0.013(5) -0.001(4) 0.027(5)
C21 0.026(4) 0.058(5) 0.046(5) 0.010(4) 0.005(4) 0.016(4)
C22 0.027(4) 0.051(5) 0.033(4) 0.006(4) -0.003(3) 0.024(4)
C23 0.031(4) 0.035(4) 0.030(4) 0.001(3) -0.003(3) 0.019(4)
C24 0.052(5) 0.055(5) 0.060(5) 0.001(4) -0.004(4) 0.041(5)
C25 0.069(7) 0.086(8) 0.082(7) 0.019(6) 0.009(6) 0.064(6)
C26 0.082(7) 0.056(6) 0.072(7) 0.004(5) -0.022(6) 0.051(6)
C27 0.068(6) 0.039(5) 0.081(7) 0.006(5) -0.009(5) 0.033(5)
C28 0.038(5) 0.051(5) 0.051(5) -0.002(4) -0.013(4) 0.027(4)
C29 0.025(4) 0.026(4) 0.036(4) 0.000(3) 0.001(3) 0.012(3)
C30 0.029(4) 0.048(5) 0.051(5) -0.006(4) -0.002(4) 0.019(4)
C31 0.027(5) 0.041(5) 0.092(7) 0.000(5) -0.003(5) 0.002(4)
C32 0.039(5) 0.034(5) 0.105(8) -0.008(5) -0.016(5) 0.006(4)
C33 0.058(6) 0.032(5) 0.085(7) -0.010(4) 0.009(5) 0.019(4)
C34 0.031(4) 0.035(4) 0.045(5) 0.001(4) -0.006(4) 0.013(4)
C35 0.020(4) 0.030(4) 0.041(4) -0.001(3) -0.006(3) 0.013(3)
C36 0.029(4) 0.030(4) 0.036(4) -0.003(3) -0.006(3) 0.007(3)
C37 0.072(6) 0.053(6) 0.028(4) 0.007(4) -0.016(4) -0.006(5)
C38 0.057(6) 0.062(6) 0.049(6) 0.020(5) -0.018(5) -0.010(5)
C39 0.045(5) 0.041(5) 0.039(5) 0.008(4) -0.011(4) -0.009(4)
C40 0.036(4) 0.032(4) 0.038(4) 0.007(4) -0.002(3) 0.004(4)
C41 0.015(3) 0.025(4) 0.034(4) 0.000(3) 0.001(3) 0.012(3)
C42 0.029(4) 0.026(4) 0.054(5) 0.004(4) -0.009(4) 0.011(3)
C43 0.014(4) 0.034(5) 0.088(7) 0.006(5) -0.002(4) -0.003(3)
C44 0.029(4) 0.052(6) 0.060(6) 0.023(4) 0.018(4) 0.018(4)
C45 0.051(5) 0.046(5) 0.048(5) 0.028(4) 0.024(4) 0.033(5)
C46 0.032(4) 0.034(4) 0.037(4) -0.003(3) 0.000(3) 0.022(4)
C47 0.021(3) 0.032(4) 0.013(3) 0.005(3) 0.004(3) 0.014(3)
C48 0.023(4) 0.024(4) 0.031(4) -0.009(3) 0.001(3) 0.012(3)
C49 0.019(4) 0.053(5) 0.039(4) -0.001(4) -0.002(3) 0.023(4)
C50 0.020(4) 0.037(4) 0.041(4) -0.005(3) 0.002(3) 0.012(3)
C51 0.030(4) 0.039(4) 0.021(4) 0.003(3) -0.004(3) 0.011(4)
C52 0.020(4) 0.034(4) 0.030(4) 0.000(3) 0.004(3) 0.012(3)
C2 0.030(4) 0.035(4) 0.043(4) -0.005(3) -0.009(3) 0.021(3)
C3 0.044(4) 0.039(4) 0.032(4) -0.003(3) -0.013(3) 0.027(4)
P1 0.0227(9) 0.0272(9) 0.0292(8) 0.0017(7) 0.0011(7) 0.0153(7)
P2 0.0260(10) 0.0341(10) 0.0315(10) -0.0039(8) -0.0054(8) 0.0209(8)
P3 0.0191(9) 0.0264(9) 0.0310(9) -0.0019(8) -0.0024(7) 0.0109(8)
P4 0.0190(9) 0.0241(10) 0.0279(9) -0.0007(8) -0.0003(7) 0.0115(7)
Cl1 0.0106(7) 0.0105(7) 0.0193(7) 0.0047(6) -0.0034(6) 0.0017(6)
Ru1 0.0167(3) 0.0249(3) 0.0261(3) -0.0004(2) -0.0015(2) 0.0121(2)

loop_
_atom_type_symbol
_atom_type_description
_atom_type_scat_dispersion_real
_atom_type_scat_dispersion_imag
_atom_type_scat_source
C C 0.0033 0.0016 'International Tables Vol C Tables 4.2.6.8 and 6.1.1.4'
H H 0 0 'International Tables Vol C Tables 4.2.6.8 and 6.1.1.4'
N N 0.0061 0.0033 'International Tables Vol C Tables 4.2.6.8 and 6.1.1.4'
P P 0.1023 0.0942 'International Tables Vol C Tables 4.2.6.8 and 6.1.1.4'
Cl Cl 0.1484 0.1585 'International Tables Vol C Tables 4.2.6.8 and 6.1.1.4'
Ru Ru -1.2594 0.8363 'International Tables Vol C Tables 4.2.6.8 and 6.1.1.4'

loop_
_geom_angle_atom_site_label_1
_geom_angle_atom_site_label_2
_geom_angle_atom_site_label_3
_geom_angle
P2 C1 P1 107.3(3)
P2 C1 H1A 110.3
P1 C1 H1A 110.3
P2 C1 H1B 110.3
P1 C1 H1B 110.3
H1A C1 H1B 108.5
C2 N1 P2 126.3(4)
C2 N1 Ru1 113.8(4)
P2 N1 Ru1 118.8(3)
C3 N2 P3 126.3(4)
C3 N2 Ru1 110.8(4)
P3 N2 Ru1 122.1(3)
P3 C4 P4 110.9(3)
P3 C4 H4A 109.5
P4 C4 H4A 109.5
P3 C4 H4B 109.5
P4 C4 H4B 109.5
H4A C4 H4B 108
C6 C5 C10 119.0(6)
C6 C5 P1 121.9(5)
C10 C5 P1 118.9(5)
C7 C6 C5 120.2(7)
C7 C6 H6 119.9
C5 C6 H6 119.9
C8 C7 C6 122.0(7)
C8 C7 H7 119
C6 C7 H7 119
C7 C8 C9 118.5(7)
C7 C8 H8 120.7
C9 C8 H8 120.7
C8 C9 C10 120.3(6)
C8 C9 H9 119.9
C10 C9 H9 119.9
C5 C10 C9 119.9(6)
C5 C10 H10 120
C9 C10 H10 120
C16 C11 C12 117.9(6)
C16 C11 P1 120.8(5)
C12 C11 P1 121.2(6)
C13 C12 C11 121.2(8)
C13 C12 H12 119.4
C11 C12 H12 119.4
C12 C13 C14 118.2(8)
C12 C13 H13 120.9
C14 C13 H13 120.9
C15 C14 C13 120.8(8)
C15 C14 H14 119.6
C13 C14 H14 119.6
C14 C15 C16 120.5(8)
C14 C15 H15 119.7
C16 C15 H15 119.7
C15 C16 C11 121.3(7)
C15 C16 H16 119.4
C11 C16 H16 119.4
C22 C17 C18 120.9(7)
C22 C17 P2 117.0(5)
C18 C17 P2 122.0(6)
C17 C18 C19 117.1(8)
C17 C18 H18 121.4
C19 C18 H18 121.4
C20 C19 C18 121.4(7)
C20 C19 H19 119.3
C18 C19 H19 119.3
C21 C20 C19 120.1(8)
C21 C20 H20 119.9
C19 C20 H20 119.9
C20 C21 C22 120.2(8)
C20 C21 H21 119.9
C22 C21 H21 119.9
C17 C22 C21 120.2(7)
C17 C22 H22 119.9
C21 C22 H22 119.9
C28 C23 C24 117.8(7)
C28 C23 P2 118.1(5)
C24 C23 P2 123.7(6)
C25 C24 C23 119.0(8)
C25 C24 H24 120.5
C23 C24 H24 120.5
C26 C25 C24 121.7(8)
C26 C25 H25 119.2
C24 C25 H25 119.2
C25 C26 C27 120.5(8)
C25 C26 H26 119.8
C27 C26 H26 119.8
C28 C27 C26 117.2(9)
C28 C27 H27 121.4
C26 C27 H27 121.4
C23 C28 C27 123.7(8)
C23 C28 H28 118.1
C27 C28 H28 118.1
C30 C29 C34 121.0(7)
C30 C29 P3 117.6(5)
C34 C29 P3 121.3(5)
C29 C30 C31 119.2(8)
C29 C30 H30 120.4
C31 C30 H30 120.4
C32 C31 C30 120.2(8)
C32 C31 H31 119.9
C30 C31 H31 119.9
C31 C32 C33 121.4(8)
C31 C32 H32 119.3
C33 C32 H32 119.3
C34 C33 C32 120.1(8)
C34 C33 H33 119.9
C32 C33 H33 119.9
C33 C34 C29 118.0(7)
C33 C34 H34 121
C29 C34 H34 121
C36 C35 C40 119.5(7)
C36 C35 P3 124.8(6)
C40 C35 P3 115.6(5)
C37 C36 C35 119.0(7)
C37 C36 H36 120.5
C35 C36 H36 120.5
C36 C37 C38 120.1(8)
C36 C37 H37 120
C38 C37 H37 120
C39 C38 C37 120.2(8)
C39 C38 H38 119.9
C37 C38 H38 119.9
C40 C39 C38 119.9(8)
C40 C39 H39 120
C38 C39 H39 120
C39 C40 C35 121.1(7)
C39 C40 H40 119.4
C35 C40 H40 119.4
C46 C41 C42 118.3(7)
C46 C41 P4 117.7(5)
C42 C41 P4 123.4(5)
C41 C42 C43 120.6(7)
C41 C42 H42 119.7
C43 C42 H42 119.7
C44 C43 C42 120.9(8)
C44 C43 H43 119.6
C42 C43 H43 119.6
C45 C44 C43 117.8(8)
C45 C44 H44 121.1
C43 C44 H44 121.1
C44 C45 C46 122.5(8)
C44 C45 H45 118.8
C46 C45 H45 118.8
C41 C46 C45 119.9(7)
C41 C46 H46 120
C45 C46 H46 120
C52 C47 C48 118.8(6)
C52 C47 P4 119.3(5)
C48 C47 P4 122.0(5)
C47 C48 C49 120.3(6)
C47 C48 H48 119.9
C49 C48 H48 119.9
C50 C49 C48 119.0(6)
C50 C49 H49 120.5
C48 C49 H49 120.5
C51 C50 C49 121.8(6)
C51 C50 H50 119.1
C49 C50 H50 119.1
C50 C51 C52 119.1(7)
C50 C51 H51 120.5
C52 C51 H51 120.5
C47 C52 C51 121.0(6)
C47 C52 H52 119.5
C51 C52 H52 119.5
N1 C2 C3 107.1(5)
N1 C2 H2A 110.3
C3 C2 H2A 110.3
N1 C2 H2B 110.3
C3 C2 H2B 110.3
H2A C2 H2B 108.5
N2 C3 C2 108.5(5)
N2 C3 H3A 110
C2 C3 H3A 110
N2 C3 H3B 110
C2 C3 H3B 110
H3A C3 H3B 108.4
C11 P1 C5 99.9(3)
C11 P1 C1 101.8(3)
C5 P1 C1 100.2(3)
C11 P1 Ru1 122.0(2)
C5 P1 Ru1 125.0(2)
C1 P1 Ru1 103.8(2)
N1 P2 C1 106.9(3)
N1 P2 C23 111.4(3)
C1 P2 C23 108.1(3)
N1 P2 C17 115.8(3)
C1 P2 C17 104.9(3)
C23 P2 C17 109.3(3)
N2 P3 C4 108.5(3)
N2 P3 C35 109.2(3)
C4 P3 C35 109.1(3)
N2 P3 C29 115.2(3)
C4 P3 C29 109.0(3)
C35 P3 C29 105.8(3)
C41 P4 C47 100.0(3)
C41 P4 C4 104.8(3)
C47 P4 C4 99.6(3)
C41 P4 Ru1 116.4(2)
C47 P4 Ru1 126.0(2)
C4 P4 Ru1 107.1(2)
N2 Ru1 N1 77.88(19)
N2 Ru1 P4 88.92(15)
N1 Ru1 P4 165.97(15)
N2 Ru1 P1 166.66(15)
N1 Ru1 P1 88.79(14)
P4 Ru1 P1 104.32(6)
N2 Ru1 Cl1 86.78(15)
N1 Ru1 Cl1 85.51(14)
P4 Ru1 Cl1 98.63(6)
P1 Ru1 Cl1 92.67(6)

loop_
_geom_bond_atom_site_label_1
_geom_bond_atom_site_label_2
_geom_bond_distance
C1 P2 1.797(7)
C1 P1 1.889(6)
C1 H1A 0.99
C1 H1B 0.99
N1 C2 1.428(8)
N1 P2 1.583(5)
N1 Ru1 2.138(5)
N2 C3 1.462(8)
N2 P3 1.580(5)
N2 Ru1 2.098(5)
C4 P3 1.796(6)
C4 P4 1.878(6)
C4 H4A 0.99
C4 H4B 0.99
C5 C6 1.386(10)
C5 C10 1.391(9)
C5 P1 1.854(6)
C6 C7 1.370(10)
C6 H6 0.95
C7 C8 1.369(10)
C7 H7 0.95
C8 C9 1.390(10)
C8 H8 0.95
C9 C10 1.398(9)
C9 H9 0.95
C10 H10 0.95
C11 C16 1.385(10)
C11 C12 1.395(9)
C11 P1 1.839(7)
C12 C13 1.391(10)
C12 H12 0.95
C13 C14 1.401(12)
C13 H13 0.95
C14 C15 1.350(12)
C14 H14 0.95
C15 C16 1.371(10)
C15 H15 0.95
C16 H16 0.95
C17 C22 1.360(10)
C17 C18 1.390(10)
C17 P2 1.843(7)
C18 C19 1.410(11)
C18 H18 0.95
C19 C20 1.363(12)
C19 H19 0.95
C20 C21 1.349(11)
C20 H20 0.95
C21 C22 1.393(10)
C21 H21 0.95
C22 H22 0.95
C23 C28 1.373(10)
C23 C24 1.402(10)
C23 P2 1.798(7)
C24 C25 1.379(12)
C24 H24 0.95
C25 C26 1.366(13)
C25 H25 0.95
C26 C27 1.391(13)
C26 H26 0.95
C27 C28 1.378(11)
C27 H27 0.95
C28 H28 0.95
C29 C30 1.375(10)
C29 C34 1.402(10)
C29 P3 1.824(6)
C30 C31 1.399(11)
C30 H30 0.95
C31 C32 1.335(12)
C31 H31 0.95
C32 C33 1.387(12)
C32 H32 0.95
C33 C34 1.385(11)
C33 H33 0.95
C34 H34 0.95
C35 C36 1.390(9)
C35 C40 1.420(10)
C35 P3 1.798(7)
C36 C37 1.382(11)
C36 H36 0.95
C37 C38 1.399(12)
C37 H37 0.95
C38 C39 1.393(12)
C38 H38 0.95
C39 C40 1.326(10)
C39 H39 0.95
C40 H40 0.95
C41 C46 1.375(9)
C41 C42 1.383(10)
C41 P4 1.835(7)
C42 C43 1.399(11)
C42 H42 0.95
C43 C44 1.371(12)
C43 H43 0.95
C44 C45 1.359(12)
C44 H44 0.95
C45 C46 1.391(10)
C45 H45 0.95
C46 H46 0.95
C47 C52 1.373(9)
C47 C48 1.386(9)
C47 P4 1.841(6)
C48 C49 1.403(9)
C48 H48 0.95
C49 C50 1.370(10)
C49 H49 0.95
C50 C51 1.348(10)
C50 H50 0.95
C51 C52 1.404(9)
C51 H51 0.95
C52 H52 0.95
C2 C3 1.504(9)
C2 H2A 0.99
C2 H2B 0.99
C3 H3A 0.99
C3 H3B 0.99
P1 Ru1 2.2069(16)
P4 Ru1 2.2064(16)
Cl1 Ru1 2.6633(13)
